data_7154980
loop_
_publ_author_name
'Cornaggia, Claudio'
'Gundala, Sivaji'
'Manoni, Francesco'
'Gopalasetty, Nagaraju'
'Connon, Stephen J.'

_publ_section_title
;
 Catalytic formal cycloadditions between anhydrides and ketones: excellent
 enantio and diastereocontrol, controllable decarboxylation and the
 formation of adjacent quaternary stereocentres.
;
_journal_issue 11
_journal_name_full 'Organic &amp; biomolecular chemistry'
_journal_page_first 3040
_journal_page_last 3046
_journal_paper_doi 10.1039/c6ob00089d
_journal_volume 14
_journal_year 2016
_chemical_formula_sum 'C17 H14 O6 S'
_chemical_formula_weight 346.35
_chemical_name_systematic '3 S ,4 R )-3-(Ethoxycarbonyl)-1-oxo-3-(thiophen-2-yl)isochro mane-4-carboxylic acid'
_space_group_IT_number 19
_symmetry_space_group_name_Hall 'P 2ac 2ab'
_symmetry_space_group_name_H-M 'P 21 21 21'
_atom_sites_solution_hydrogens geom
_atom_sites_solution_primary direct
_atom_sites_solution_secondary difmap
_audit_creation_method SHELXL-97
_audit_update_record
;
2016-01-12 deposited with the CCDC.
2016-02-18 downloaded from the CCDC.
;
_cell_angle_alpha 90.00
_cell_angle_beta 90.00
_cell_angle_gamma 90.00
_cell_formula_units_Z 4
_cell_length_a 8.5357(3)
_cell_length_b 12.3308(4)
_cell_length_c 14.9954(5)
_cell_measurement_temperature 100(2)
_cell_volume 1578.30(9)
_computing_structure_refinement 'SHELXL-97 (Sheldrick, 2008)'
_computing_structure_solution 'SHELXS-97 (Sheldrick, 2008)'
_diffrn_ambient_temperature 100(2)
_diffrn_measured_fraction_theta_full 0.995
_diffrn_measured_fraction_theta_max 0.995
_diffrn_radiation_monochromator graphite
_diffrn_radiation_source 'fine-focus sealed tube'
_diffrn_radiation_type CuK\a
_diffrn_radiation_wavelength 1.54178
_diffrn_reflns_av_R_equivalents 0.0263
_diffrn_reflns_av_sigmaI/netI 0.0397
_diffrn_reflns_limit_h_max 9
_diffrn_reflns_limit_h_min -9
_diffrn_reflns_limit_k_max 14
_diffrn_reflns_limit_k_min -14
_diffrn_reflns_limit_l_max 16
_diffrn_reflns_limit_l_min -17
_diffrn_reflns_number 6216
_diffrn_reflns_theta_full 64.87
_diffrn_reflns_theta_max 64.87
_diffrn_reflns_theta_min 4.64
_exptl_absorpt_coefficient_mu 8.837
_exptl_crystal_density_diffrn 1.671
_exptl_crystal_density_method 'not measured'
_exptl_crystal_F_000 806
_refine_diff_density_max 0.869
_refine_diff_density_min -0.755
_refine_diff_density_rms 0.091
_refine_ls_abs_structure_details 'Flack H D (1983), Acta Cryst. A39, 876-881'
_refine_ls_abs_structure_Flack 0.09(4)
_refine_ls_extinction_coef 0.0004(6)
_refine_ls_extinction_expression Fc^*^=kFc[1+0.001xFc^2^\l^3^/sin(2\q)]^-1/4^
_refine_ls_extinction_method SHELXL
_refine_ls_goodness_of_fit_ref 1.120
_refine_ls_hydrogen_treatment mixed
_refine_ls_matrix_type full
_refine_ls_number_parameters 220
_refine_ls_number_reflns 2574
_refine_ls_number_restraints 0
_refine_ls_restrained_S_all 1.120
_refine_ls_R_factor_all 0.0560
_refine_ls_R_factor_gt 0.0550
_refine_ls_shift/su_max 0.028
_refine_ls_shift/su_mean 0.005
_refine_ls_structure_factor_coef Fsqd
_refine_ls_weighting_details 'calc w=1/[\s^2^(Fo^2^)+(0.1001P)^2^+1.5854P] where P=(Fo^2^+2Fc^2^)/3'
_refine_ls_weighting_scheme calc
_refine_ls_wR_factor_gt 0.1582
_refine_ls_wR_factor_ref 0.1591
_reflns_number_gt 2506
_reflns_number_total 2574
_reflns_threshold_expression >2sigma(I)
_cod_data_source_file c6ob00089d2.cif
_cod_data_source_block cu_cc210_0m
_cod_depositor_comments
;
Adding full bibliography for 7154979--7154981.cif.

2018-02-05
Z value changed, the orginal one is absurd and inconsistent with given formula
                 miguel
;
_cod_original_formula_weight 61.08
_cod_original_formula_units_Z 26
_cod_original_formula_sum 'C17 H14 O6 S '
_cod_database_code 7154980

loop_
_symmetry_equiv_pos_as_xyz
'x, y, z'
'-x+1/2, -y, z+1/2'
'-x, y+1/2, -z+1/2'
'x+1/2, -y+1/2, -z'

loop_
_atom_site_label
_atom_site_type_symbol
_atom_site_fract_x
_atom_site_fract_y
_atom_site_fract_z
_atom_site_U_iso_or_equiv
_atom_site_adp_type
_atom_site_occupancy
_atom_site_symmetry_multiplicity
_atom_site_calc_flag
_atom_site_refinement_flags
S1 S 0.20045(15) 0.50515(9) 1.00084(8) 0.0405(4) Uani 1 1 d .
O5 O 0.2655(3) 0.4528(2) 0.71680(17) 0.0235(6) Uani 1 1 d .
O2 O 0.5041(4) 0.6830(2) 0.73615(17) 0.0259(6) Uani 1 1 d .
C17 C 0.5078(4) 0.7032(3) 0.8144(2) 0.0179(7) Uani 1 1 d .
C14 C 0.3373(4) 0.3284(2) 0.9363(2) 0.0117(7) Uani 1 1 d .
H14 H 0.4034 0.2805 0.9039 0.014 Uiso 1 1 calc R
C5 C 0.6808(5) 0.6334(3) 1.1021(3) 0.0271(9) Uani 1 1 d .
H5 H 0.6845 0.6714 1.1571 0.032 Uiso 1 1 calc R
C2 C 0.6672(4) 0.5215(3) 0.9427(2) 0.0207(8) Uani 1 1 d .
C8 C 0.6596(4) 0.4573(3) 0.8592(3) 0.0204(8) Uani 1 1 d .
C10 C 0.2709(4) 0.5217(3) 0.7744(2) 0.0166(7) Uani 1 1 d .
C11 C 0.0312(5) 0.5960(3) 0.7244(3) 0.0270(8) Uani 1 1 d .
H11A H -0.0266 0.5272 0.7329 0.032 Uiso 1 1 calc R
H11B H 0.0666 0.5999 0.6616 0.032 Uiso 1 1 calc R
C6 C 0.5708(5) 0.6633(3) 1.0380(2) 0.0223(8) Uani 1 1 d .
H6 H 0.5013 0.7220 1.0487 0.027 Uiso 1 1 calc R
C1 C 0.5642(4) 0.6062(3) 0.9582(2) 0.0192(7) Uani 1 1 d .
C12 C -0.0719(6) 0.6893(5) 0.7450(4) 0.0523(15) Uani 1 1 d .
H12A H -0.1046 0.6857 0.8076 0.078 Uiso 1 1 calc R
H12B H -0.1646 0.6869 0.7065 0.078 Uiso 1 1 calc R
H12C H -0.0148 0.7571 0.7346 0.078 Uiso 1 1 calc R
C4 C 0.7844(5) 0.5493(3) 1.0869(3) 0.0288(9) Uani 1 1 d .
H4 H 0.8583 0.5296 1.1315 0.035 Uiso 1 1 calc R
C13 C 0.3150(4) 0.4506(3) 0.9229(2) 0.0195(8) Uani 1 1 d .
C15 C 0.2362(6) 0.3035(4) 1.0084(4) 0.0476(12) Uani 1 1 d .
H15 H 0.2217 0.2309 1.0279 0.057 Uiso 1 1 calc R
C9 C 0.3905(4) 0.5181(3) 0.8505(2) 0.0170(7) Uani 1 1 d .
C7 C 0.4422(5) 0.6294(3) 0.8866(2) 0.0182(8) Uani 1 1 d .
H7 H 0.3500 0.6658 0.9148 0.022 Uiso 1 1 calc R
C3 C 0.7802(4) 0.4939(3) 1.0073(3) 0.0263(8) Uani 1 1 d .
H3 H 0.8532 0.4375 0.9959 0.032 Uiso 1 1 calc R
C16 C 0.1611(5) 0.3869(4) 1.0485(3) 0.0314(10) Uani 1 1 d .
H16 H 0.0935 0.3787 1.0984 0.038 Uiso 1 1 calc R
O6 O 0.1668(3) 0.59990(19) 0.78457(16) 0.0202(6) Uani 1 1 d .
O4 O 0.7635(3) 0.4025(2) 0.82980(18) 0.0260(6) Uani 1 1 d .
O3 O 0.5219(3) 0.46098(19) 0.81259(17) 0.0187(6) Uani 1 1 d .
O1 O 0.5670(4) 0.7917(2) 0.85101(17) 0.0255(6) Uani 1 1 d .
H1 H 0.6045 0.8317 0.8110 0.038 Uiso 1 1 calc R

loop_
_atom_site_aniso_label
_atom_site_aniso_U_11
_atom_site_aniso_U_22
_atom_site_aniso_U_33
_atom_site_aniso_U_23
_atom_site_aniso_U_13
_atom_site_aniso_U_12
S1 0.0497(7) 0.0316(6) 0.0400(6) -0.0003(5) 0.0163(5) -0.0020(5)
O5 0.0318(14) 0.0188(12) 0.0200(13) -0.0030(11) -0.0065(11) 0.0053(11)
O2 0.0371(15) 0.0225(14) 0.0181(13) 0.0007(11) -0.0041(12) -0.0075(12)
C17 0.0193(17) 0.0107(15) 0.0236(18) 0.0007(14) 0.0006(15) 0.0013(14)
C14 0.0201(16) 0.0068(14) 0.0084(14) -0.0068(11) 0.0175(13) -0.0066(13)
C5 0.037(2) 0.0230(19) 0.0215(19) 0.0016(16) -0.0021(17) -0.0096(17)
C2 0.0254(19) 0.0163(17) 0.0204(17) 0.0007(14) 0.0000(15) -0.0035(15)
C8 0.0206(18) 0.0161(17) 0.0245(19) 0.0070(14) -0.0008(15) -0.0010(15)
C10 0.0251(18) 0.0092(15) 0.0154(16) 0.0029(14) 0.0016(14) 0.0005(13)
C11 0.0228(19) 0.028(2) 0.031(2) -0.0033(18) -0.0050(17) 0.0033(16)
C6 0.0267(19) 0.0186(18) 0.0217(18) -0.0005(15) -0.0005(16) -0.0068(16)
C1 0.0235(18) 0.0145(16) 0.0195(17) 0.0032(14) -0.0013(15) -0.0024(15)
C12 0.034(3) 0.049(3) 0.074(4) -0.028(3) -0.025(2) 0.019(2)
C4 0.029(2) 0.029(2) 0.028(2) 0.0074(16) -0.0070(17) -0.0034(17)
C13 0.0191(17) 0.0206(18) 0.0186(18) 0.0037(14) -0.0036(15) -0.0001(15)
C15 0.055(3) 0.021(2) 0.067(3) 0.015(2) 0.007(3) 0.0036(19)
C9 0.0204(17) 0.0121(16) 0.0184(16) 0.0022(13) -0.0009(14) -0.0001(14)
C7 0.0234(18) 0.0131(17) 0.0181(17) 0.0000(13) -0.0011(15) -0.0009(14)
C3 0.0215(18) 0.0195(18) 0.038(2) 0.0014(17) -0.0067(16) 0.0001(15)
C16 0.032(2) 0.045(3) 0.0175(18) 0.0056(18) 0.0038(17) -0.012(2)
O6 0.0223(13) 0.0171(12) 0.0211(13) -0.0013(10) -0.0028(10) 0.0041(10)
O4 0.0253(14) 0.0225(13) 0.0303(15) -0.0004(11) 0.0030(12) 0.0045(11)
O3 0.0219(12) 0.0146(12) 0.0195(12) -0.0009(10) -0.0005(10) 0.0023(10)
O1 0.0412(16) 0.0136(13) 0.0216(12) -0.0010(10) 0.0056(12) -0.0059(12)

loop_
_atom_type_symbol
_atom_type_description
_atom_type_scat_dispersion_real
_atom_type_scat_dispersion_imag
_atom_type_scat_source
C C 0.0181 0.0091 'International Tables Vol C Tables 4.2.6.8 and 6.1.1.4'
H H 0.0000 0.0000 'International Tables Vol C Tables 4.2.6.8 and 6.1.1.4'
O O 0.0492 0.0322 'International Tables Vol C Tables 4.2.6.8 and 6.1.1.4'
S S 0.3331 0.5567 'International Tables Vol C Tables 4.2.6.8 and 6.1.1.4'

loop_
_geom_angle_atom_site_label_1
_geom_angle_atom_site_label_2
_geom_angle_atom_site_label_3
_geom_angle
C16 S1 C13 93.8(2)
O2 C17 O1 126.0(3)
O2 C17 C7 124.2(3)
O1 C17 C7 109.8(3)
C15 C14 C13 103.7(3)
C4 C5 C6 121.1(4)
C1 C2 C3 120.1(3)
C1 C2 C8 121.1(3)
C3 C2 C8 118.8(3)
O4 C8 O3 117.8(3)
O4 C8 C2 125.4(4)
O3 C8 C2 116.8(3)
O5 C10 O6 124.7(3)
O5 C10 C9 122.4(3)
O6 C10 C9 112.5(3)
O6 C11 C12 108.4(3)
C1 C6 C5 119.2(4)
C2 C1 C6 120.0(3)
C2 C1 C7 117.2(3)
C6 C1 C7 122.7(3)
C3 C4 C5 119.9(4)
C9 C13 C14 125.6(3)
C9 C13 S1 122.2(3)
C14 C13 S1 112.2(2)
C16 C15 C14 117.6(4)
O3 C9 C13 110.2(3)
O3 C9 C10 103.8(3)
C13 C9 C10 105.5(3)
O3 C9 C7 110.5(3)
C13 C9 C7 111.1(3)
C10 C9 C7 115.3(3)
C17 C7 C1 111.3(3)
C17 C7 C9 112.9(3)
C1 C7 C9 106.1(3)
C4 C3 C2 119.7(4)
C15 C16 S1 112.4(3)
C10 O6 C11 115.8(3)
C8 O3 C9 118.9(3)

loop_
_geom_bond_atom_site_label_1
_geom_bond_atom_site_label_2
_geom_bond_distance
S1 C16 1.658(4)
S1 C13 1.665(4)
O5 C10 1.212(4)
O2 C17 1.199(5)
C17 O1 1.323(4)
C17 C7 1.521(5)
C14 C15 1.417(6)
C14 C13 1.533(5)
C5 C4 1.382(6)
C5 C6 1.393(6)
C2 C1 1.385(5)
C2 C3 1.408(5)
C2 C8 1.483(5)
C8 O4 1.199(5)
C8 O3 1.369(5)
C10 O6 1.320(4)
C10 C9 1.532(5)
C11 O6 1.468(5)
C11 C12 1.481(6)
C6 C1 1.389(5)
C1 C7 1.523(5)
C4 C3 1.376(6)
C13 C9 1.513(5)
C15 C16 1.353(7)
C9 O3 1.441(4)
C9 C7 1.540(5)
